data_4331524
loop_
_publ_author_name
'Ke, Yanxiong'
'Collins, David J.'
'Zhou, Hong-Cai'

_publ_section_title
;
 Synthesis and Structure of Cuboctahedral and Anticuboctahedral Cages
 Containing 12 Quadruply Bonded Dimolybdenum Units
;
_journal_issue 12
_journal_name_full 'Inorganic Chemistry'
_journal_page_first 4154
_journal_page_last 4156
_journal_paper_doi 10.1021/ic050460z
_journal_volume 44
_journal_year 2005
_chemical_formula_moiety 'Mo2 2(C12 H12 O4) (C5 H5 N)'
_chemical_formula_sum 'C29 H29 Mo2 N O8'
_chemical_formula_weight 711.41
_chemical_melting_point ?
_chemical_name_common none
_chemical_name_systematic
; 
 ? 
;
_space_group_IT_number 87
_symmetry_cell_setting tetragonal
_symmetry_space_group_name_Hall '-I 4'
_symmetry_space_group_name_H-M 'I 4/m'
_atom_sites_solution_hydrogens geom
_atom_sites_solution_primary direct
_atom_sites_solution_secondary difmap
_audit_creation_method SHELXL-97
_cell_angle_alpha 90.00
_cell_angle_beta 90.00
_cell_angle_gamma 90.00
_cell_formula_units_Z 24
_cell_length_a 28.8679(10)
_cell_length_b 28.8679(10)
_cell_length_c 42.999(3)
_cell_measurement_reflns_used 8643
_cell_measurement_temperature 293(2)
_cell_measurement_theta_max 25.37
_cell_measurement_theta_min 2.17
_cell_volume 35833(3)
_computing_cell_refinement 'Bruker SMART'
_computing_data_collection 'Bruker SMART'
_computing_data_reduction 'Bruker SAINT'
_computing_molecular_graphics 'Bruker SHELXTL'
_computing_publication_material 'Bruker SHELXTL'
_computing_structure_refinement 'SHELXL-97 (Sheldrick, 1997)'
_computing_structure_solution 'SHELXS-97 (Sheldrick, 1990)'
_diffrn_ambient_temperature 293(2)
_diffrn_measured_fraction_theta_full 1.000
_diffrn_measured_fraction_theta_max 1.000
_diffrn_measurement_device_type 'CCD area detector'
_diffrn_measurement_method 'phi and omega scans'
_diffrn_radiation_monochromator graphite
_diffrn_radiation_source 'fine-focus sealed tube'
_diffrn_radiation_type MoK\a
_diffrn_radiation_wavelength 0.71073
_diffrn_reflns_av_R_equivalents 0.0659
_diffrn_reflns_av_sigmaI/netI 0.0511
_diffrn_reflns_limit_h_max 34
_diffrn_reflns_limit_h_min -31
_diffrn_reflns_limit_k_max 28
_diffrn_reflns_limit_k_min -34
_diffrn_reflns_limit_l_max 45
_diffrn_reflns_limit_l_min -51
_diffrn_reflns_number 102073
_diffrn_reflns_theta_full 25.39
_diffrn_reflns_theta_max 25.39
_diffrn_reflns_theta_min 0.85
_diffrn_standards_decay_% none
_exptl_absorpt_coefficient_mu 0.444
_exptl_absorpt_correction_T_max 0.846
_exptl_absorpt_correction_T_min 0.638
_exptl_absorpt_correction_type empirical
_exptl_absorpt_process_details sadas
_exptl_crystal_colour orange
_exptl_crystal_density_diffrn 0.791
_exptl_crystal_density_meas ?
_exptl_crystal_density_method 'not measured'
_exptl_crystal_description block
_exptl_crystal_F_000 8592
_exptl_crystal_size_max 0.49
_exptl_crystal_size_mid 0.49
_exptl_crystal_size_min 0.38
_refine_diff_density_max 1.888
_refine_diff_density_min -0.957
_refine_diff_density_rms 0.112
_refine_ls_extinction_method none
_refine_ls_goodness_of_fit_ref 1.073
_refine_ls_hydrogen_treatment mixed
_refine_ls_matrix_type full
_refine_ls_number_parameters 529
_refine_ls_number_reflns 16740
_refine_ls_number_restraints 12
_refine_ls_restrained_S_all 1.073
_refine_ls_R_factor_all 0.0876
_refine_ls_R_factor_gt 0.0659
_refine_ls_shift/su_max 0.001
_refine_ls_shift/su_mean 0.000
_refine_ls_structure_factor_coef Fsqd
_refine_ls_weighting_details 'calc w=1/[\s^2^(Fo^2^)+(0.1238P)^2^+0.0000P] where P=(Fo^2^+2Fc^2^)/3'
_refine_ls_weighting_scheme calc
_refine_ls_wR_factor_gt 0.1782
_refine_ls_wR_factor_ref 0.1923
_reflns_number_gt 11843
_reflns_number_total 16740
_reflns_threshold_expression >2sigma(I)
_cod_data_source_file ic050460zsup1.cif
_cod_data_source_block xamd357s
_cod_depositor_comments
;
The following automatic conversions were performed:

'_chemical_melting_point' value 'not measured' was changed to '?' -
the value is undefined or not given.

'_symmetry_cell_setting' value
'Tetragonal' changed to 'tetragonal' according to
/home/saulius/struct/CIF-dictionaries/cif_core.dic dictionary named
'cif_core.dic' version 2.4.2 from 2011-04-26.

Automatic conversion script
Id: cif_fix_values 1891 2012-01-12 08:04:46Z andrius 

The following automatic conversions were performed:

'_exptl_crystal_density_meas' value 'none' was changed to '?' - the
value is perceived as not measured.

Automatic conversion script
Id: cif_fix_values 3008 2015-01-20 13:52:24Z robertas 
;
_cod_original_sg_symbol_H-M I4/m
_cod_database_code 4331524

loop_
_symmetry_equiv_pos_as_xyz
'x, y, z'
'-x, -y, z'
'-y, x, z'
'y, -x, z'
'x+1/2, y+1/2, z+1/2'
'-x+1/2, -y+1/2, z+1/2'
'-y+1/2, x+1/2, z+1/2'
'y+1/2, -x+1/2, z+1/2'
'-x, -y, -z'
'x, y, -z'
'y, -x, -z'
'-y, x, -z'
'-x+1/2, -y+1/2, -z+1/2'
'x+1/2, y+1/2, -z+1/2'
'y+1/2, -x+1/2, -z+1/2'
'-y+1/2, x+1/2, -z+1/2'

loop_
_atom_site_label
_atom_site_type_symbol
_atom_site_fract_x
_atom_site_fract_y
_atom_site_fract_z
_atom_site_U_iso_or_equiv
_atom_site_adp_type
_atom_site_occupancy
_atom_site_symmetry_multiplicity
_atom_site_calc_flag
_atom_site_refinement_flags
Mo1 Mo 0.54004(2) 0.209512(19) 0.0000 0.02985(15) Uani 1 2 d S
Mo2 Mo 0.339250(14) 0.293895(14) 0.177026(8) 0.02863(13) Uani 1 1 d .
Mo3 Mo 0.54826(2) 0.136872(19) 0.0000 0.03085(16) Uani 1 2 d S
Mo4 Mo 0.370894(14) 0.335927(14) 0.142933(8) 0.02920(13) Uani 1 1 d .
C1 C 0.47914(18) 0.16618(17) 0.04555(10) 0.0371(11) Uani 1 1 d .
C2 C 0.4464(2) 0.16174(17) 0.07145(11) 0.0439(13) Uani 1 1 d .
C3 C 0.4336(2) 0.11825(19) 0.08265(13) 0.0622(18) Uani 1 1 d .
H3 H 0.4445 0.0919 0.0726 0.075 Uiso 1 1 calc R
C4 C 0.4055(3) 0.1134(2) 0.10808(17) 0.091(3) Uani 1 1 d .
C5 C 0.3864(3) 0.1534(2) 0.12183(14) 0.070(2) Uani 1 1 d .
H5 H 0.3654 0.1505 0.1381 0.083 Uiso 1 1 calc R
C6 C 0.39874(19) 0.19696(18) 0.11136(11) 0.0412(12) Uani 1 1 d .
C7 C 0.42821(19) 0.20120(17) 0.08599(11) 0.0408(12) Uani 1 1 d .
H7 H 0.4359 0.2305 0.0786 0.049 Uiso 1 1 calc R
C8 C 0.38189(17) 0.23844(17) 0.12740(10) 0.0356(11) Uani 1 1 d .
C9 C 0.3943(5) 0.0648(3) 0.1214(3) 0.142(5) Uani 1 1 d .
C10 C 0.3611(5) 0.0640(3) 0.1445(4) 0.230(10) Uani 1 1 d .
H10A H 0.3704 0.0841 0.1612 0.345 Uiso 1 1 calc R
H10B H 0.3579 0.0330 0.1523 0.345 Uiso 1 1 calc R
H10C H 0.3320 0.0743 0.1362 0.345 Uiso 1 1 calc R
C11 C 0.3831(6) 0.0322(4) 0.0990(3) 0.154(6) Uani 1 1 d .
H11A H 0.4054 0.0332 0.0825 0.231 Uiso 1 1 calc R
H11B H 0.3528 0.0388 0.0908 0.231 Uiso 1 1 calc R
H11C H 0.3831 0.0019 0.1082 0.231 Uiso 1 1 calc R
C13 C 0.61076(18) 0.18074(17) -0.04495(10) 0.0361(11) Uani 1 1 d .
C14 C 0.64344(19) 0.18480(16) -0.07014(11) 0.0393(12) Uani 1 1 d .
C15 C 0.64873(17) 0.22682(17) -0.08625(10) 0.0362(11) Uani 1 1 d .
H15 H 0.6318 0.2527 -0.0803 0.043 Uiso 1 1 calc R
C16 C 0.67945(18) 0.22967(18) -0.11124(11) 0.0392(12) Uani 1 1 d .
C17 C 0.7068(2) 0.19059(19) -0.11875(12) 0.0493(14) Uani 1 1 d .
H17 H 0.7275 0.1927 -0.1353 0.059 Uiso 1 1 calc R
C18 C 0.7041(2) 0.1502(2) -0.10277(13) 0.0521(14) Uani 1 1 d .
C19 C 0.6716(2) 0.14733(18) -0.07863(12) 0.0469(13) Uani 1 1 d .
H19 H 0.6686 0.1196 -0.0679 0.056 Uiso 1 1 calc R
C20 C 0.68253(17) 0.27355(17) -0.12874(10) 0.0340(11) Uani 1 1 d .
C21 C 0.7366(3) 0.1094(2) -0.10971(16) 0.069(2) Uani 1 1 d .
C22 C 0.7452(4) 0.1074(4) -0.1453(2) 0.143(5) Uani 1 1 d .
H22A H 0.7165 0.1012 -0.1558 0.215 Uiso 1 1 calc R
H22B H 0.7671 0.0833 -0.1499 0.215 Uiso 1 1 calc R
H22C H 0.7574 0.1366 -0.1523 0.215 Uiso 1 1 calc R
C23 C 0.7828(3) 0.1197(3) -0.0972(3) 0.121(4) Uani 1 1 d .
H23A H 0.7937 0.1484 -0.1057 0.182 Uiso 1 1 calc R
H23B H 0.8037 0.0952 -0.1027 0.182 Uiso 1 1 calc R
H23C H 0.7810 0.1221 -0.0749 0.182 Uiso 1 1 calc R
C24 C 0.7136(5) 0.0647(3) -0.1019(4) 0.254(11) Uani 1 1 d .
H24A H 0.6849 0.0624 -0.1131 0.381 Uiso 1 1 calc R
H24B H 0.7077 0.0635 -0.0800 0.381 Uiso 1 1 calc R
H24C H 0.7334 0.0395 -0.1077 0.381 Uiso 1 1 calc R
C25 C 0.43798(17) 0.30877(17) 0.19062(10) 0.0342(11) Uani 1 1 d .
C26 C 0.48221(17) 0.30347(17) 0.20578(11) 0.0371(11) Uani 1 1 d .
C27 C 0.52235(16) 0.32064(16) 0.19267(11) 0.0353(11) Uani 1 1 d .
H27 H 0.5212 0.3365 0.1739 0.042 Uiso 1 1 calc R
C28 C 0.56673(18) 0.2890(2) 0.23534(12) 0.0468(13) Uani 1 1 d .
H28 H 0.5951 0.2842 0.2450 0.056 Uiso 1 1 calc R
C29 C 0.52651(19) 0.2709(2) 0.24880(12) 0.0554(16) Uani 1 1 d .
C30 C 0.48584(19) 0.2783(2) 0.23389(12) 0.0496(14) Uani 1 1 d .
H30 H 0.4589 0.2663 0.2426 0.060 Uiso 1 1 calc R
C31 C 0.5289(2) 0.2425(3) 0.27867(17) 0.089(3) Uani 1 1 d .
C32 C 0.4855(4) 0.2190(4) 0.2864(2) 0.163(6) Uani 1 1 d .
H32A H 0.4767 0.1990 0.2696 0.245 Uiso 1 1 calc R
H32B H 0.4616 0.2417 0.2898 0.245 Uiso 1 1 calc R
H32C H 0.4896 0.2010 0.3050 0.245 Uiso 1 1 calc R
C33 C 0.56499(15) 0.31398(17) 0.20790(10) 0.0337(11) Uani 1 1 d .
C34 C 0.60793(16) 0.33013(16) 0.19260(10) 0.0324(10) Uani 1 1 d .
C35 C 0.5589(8) 0.1993(8) 0.2715(5) 0.38(2) Uani 1 1 d .
H35A H 0.5895 0.2089 0.2655 0.570 Uiso 1 1 calc R
H35B H 0.5451 0.1821 0.2548 0.570 Uiso 1 1 calc R
H35C H 0.5608 0.1800 0.2896 0.570 Uiso 1 1 calc R
C36 C 0.5487(13) 0.2661(10) 0.3021(3) 0.53(3) Uani 1 1 d .
H36A H 0.5766 0.2806 0.2948 0.802 Uiso 1 1 calc R
H36B H 0.5560 0.2452 0.3187 0.802 Uiso 1 1 calc R
H36C H 0.5276 0.2894 0.3094 0.802 Uiso 1 1 calc R
C46 C 0.5902(3) 0.0271(3) -0.0178(2) 0.082(4) Uani 0.50 1 d PGU
C47 C 0.5924(4) -0.0210(3) -0.0166(3) 0.132(8) Uani 0.50 1 d PGU
C48 C 0.5674(4) -0.04491(19) 0.0059(3) 0.128(9) Uani 0.50 1 d PGU
C49 C 0.5403(3) -0.0208(3) 0.0271(2) 0.078(4) Uani 0.50 1 d PGU
C50 C 0.5381(3) 0.0273(3) 0.0259(2) 0.064(3) Uani 0.50 1 d PGU
N2 N 0.5631(3) 0.05122(19) 0.0034(3) 0.059(2) Uani 0.50 1 d PGU
O1 O 0.35797(12) 0.23350(11) 0.15239(7) 0.0368(8) Uani 1 1 d .
O2 O 0.39191(11) 0.27831(10) 0.11687(7) 0.0341(7) Uani 1 1 d .
O3 O 0.40241(10) 0.28940(11) 0.20152(6) 0.0323(7) Uani 1 1 d .
O4 O 0.43532(11) 0.33349(11) 0.16530(6) 0.0326(7) Uani 1 1 d .
O5 O 0.70517(11) 0.27524(11) -0.15396(7) 0.0341(7) Uani 1 1 d .
O6 O 0.66052(11) 0.30816(10) -0.11816(6) 0.0315(7) Uani 1 1 d .
O7 O 0.64714(10) 0.31933(11) 0.20363(7) 0.0311(7) Uani 1 1 d .
O8 O 0.60397(10) 0.35332(11) 0.16750(6) 0.0311(7) Uani 1 1 d .
O9 O 0.49704(12) 0.12846(10) 0.03457(7) 0.0336(7) Uani 1 1 d .
O10 O 0.48943(12) 0.20554(10) 0.03495(7) 0.0323(7) Uani 1 1 d .
O11 O 0.59068(11) 0.21752(10) -0.03461(7) 0.0332(7) Uani 1 1 d .
O12 O 0.60019(12) 0.14112(10) -0.03418(7) 0.0350(8) Uani 1 1 d .
C12 C 0.4402(7) 0.0408(6) 0.1284(6) 0.279(13) Uani 1 1 d .
H12A H 0.4559 0.0570 0.1448 0.419 Uiso 1 1 calc R
H12B H 0.4592 0.0408 0.1100 0.419 Uiso 1 1 calc R
H12C H 0.4344 0.0094 0.1347 0.419 Uiso 1 1 calc R
N1 N 0.31739(16) 0.23991(16) 0.22202(11) 0.0493(11) Uiso 1 1 d .
C01 C 0.3381(2) 0.2398(2) 0.24940(15) 0.0653(17) Uiso 1 1 d .
H01 H 0.3651 0.2569 0.2523 0.078 Uiso 1 1 calc R
C04 C 0.2607(3) 0.1890(3) 0.24432(17) 0.0746(19) Uiso 1 1 d .
H04 H 0.2333 0.1725 0.2418 0.089 Uiso 1 1 calc R
C05 C 0.2808(2) 0.2131(2) 0.22009(17) 0.0687(18) Uiso 1 1 d .
H05 H 0.2672 0.2100 0.2006 0.082 Uiso 1 1 calc R
C03 C 0.2822(3) 0.1905(3) 0.27074(18) 0.077(2) Uiso 1 1 d .
H03 H 0.2703 0.1743 0.2876 0.092 Uiso 1 1 calc R
C02 C 0.3196(3) 0.2142(3) 0.2740(2) 0.092(2) Uiso 1 1 d .
H02 H 0.3347 0.2143 0.2932 0.111 Uiso 1 1 calc R

loop_
_atom_site_aniso_label
_atom_site_aniso_U_11
_atom_site_aniso_U_22
_atom_site_aniso_U_33
_atom_site_aniso_U_23
_atom_site_aniso_U_13
_atom_site_aniso_U_12
Mo1 0.0397(3) 0.0296(3) 0.0203(3) 0.000 0.000 -0.0003(2)
Mo2 0.0327(2) 0.0333(2) 0.0199(2) 0.00449(15) 0.00328(15) 0.00077(17)
Mo3 0.0433(4) 0.0294(3) 0.0199(3) 0.000 0.000 -0.0005(2)
Mo4 0.0327(2) 0.0337(2) 0.0211(2) 0.00501(15) 0.00423(15) 0.00132(17)
C1 0.054(3) 0.033(3) 0.025(2) -0.005(2) -0.001(2) 0.004(2)
C2 0.065(4) 0.035(3) 0.032(2) -0.007(2) 0.015(2) -0.005(2)
C3 0.112(5) 0.030(3) 0.044(3) -0.009(2) 0.038(3) -0.010(3)
C4 0.158(8) 0.038(3) 0.077(5) -0.008(3) 0.084(5) -0.027(4)
C5 0.107(6) 0.049(4) 0.053(3) -0.002(3) 0.051(4) -0.005(3)
C6 0.052(3) 0.040(3) 0.032(2) 0.002(2) 0.018(2) 0.004(2)
C7 0.057(3) 0.028(3) 0.038(3) 0.000(2) 0.016(2) 0.003(2)
C8 0.046(3) 0.037(3) 0.024(2) -0.003(2) 0.007(2) -0.004(2)
C9 0.259(14) 0.034(4) 0.134(9) 0.003(5) 0.120(10) 0.011(6)
C10 0.35(2) 0.041(5) 0.294(18) 0.012(7) 0.262(17) -0.011(8)
C11 0.266(16) 0.080(7) 0.115(8) 0.001(6) 0.067(10) -0.076(9)
C13 0.043(3) 0.038(3) 0.027(2) 0.004(2) 0.005(2) 0.001(2)
C14 0.060(3) 0.030(3) 0.028(2) 0.011(2) 0.006(2) -0.002(2)
C15 0.046(3) 0.033(3) 0.030(2) -0.001(2) 0.009(2) 0.002(2)
C16 0.048(3) 0.039(3) 0.030(2) 0.000(2) 0.014(2) 0.003(2)
C17 0.061(4) 0.048(3) 0.038(3) -0.005(2) 0.029(3) -0.005(3)
C18 0.062(4) 0.052(4) 0.043(3) 0.004(3) 0.010(3) 0.009(3)
C19 0.069(4) 0.034(3) 0.038(3) 0.010(2) 0.009(3) 0.004(3)
C20 0.043(3) 0.039(3) 0.020(2) 0.0028(19) 0.005(2) 0.004(2)
C21 0.089(5) 0.047(4) 0.072(4) 0.013(3) 0.039(4) 0.027(3)
C22 0.208(12) 0.141(9) 0.081(6) -0.041(6) -0.009(7) 0.104(9)
C23 0.106(8) 0.108(8) 0.150(9) -0.012(7) -0.010(7) 0.057(6)
C24 0.291(18) 0.045(5) 0.43(3) 0.021(9) 0.273(19) 0.040(8)
C25 0.039(3) 0.041(3) 0.022(2) 0.007(2) 0.002(2) 0.001(2)
C26 0.040(3) 0.041(3) 0.031(2) 0.012(2) 0.002(2) -0.003(2)
C27 0.040(3) 0.035(3) 0.031(2) 0.009(2) -0.003(2) 0.005(2)
C28 0.035(3) 0.067(4) 0.038(3) 0.016(3) -0.010(2) -0.001(3)
C29 0.041(3) 0.093(5) 0.033(3) 0.028(3) -0.001(2) 0.005(3)
C30 0.038(3) 0.075(4) 0.035(3) 0.027(3) 0.008(2) 0.000(3)
C31 0.044(4) 0.155(8) 0.066(4) 0.079(5) 0.004(3) 0.005(4)
C32 0.145(10) 0.230(13) 0.115(8) 0.134(9) -0.048(7) -0.071(9)
C33 0.025(2) 0.050(3) 0.026(2) 0.008(2) -0.0086(18) -0.002(2)
C34 0.032(3) 0.041(3) 0.024(2) 0.004(2) 0.0026(19) 0.001(2)
C35 0.39(3) 0.42(3) 0.33(3) 0.34(3) 0.23(2) 0.29(3)
C36 0.95(7) 0.55(4) 0.102(10) 0.218(19) -0.26(2) -0.56(5)
C46 0.087(11) 0.056(7) 0.102(10) 0.006(7) 0.000(7) 0.001(7)
C47 0.161(19) 0.051(7) 0.19(2) 0.001(9) 0.019(13) 0.008(10)
C48 0.105(11) 0.036(6) 0.24(3) -0.004(10) 0.033(17) -0.005(7)
C49 0.077(10) 0.044(6) 0.114(11) 0.016(7) -0.041(7) 0.003(6)
C50 0.078(9) 0.047(6) 0.067(7) 0.000(5) -0.021(6) -0.002(6)
N2 0.077(6) 0.046(4) 0.054(6) -0.004(6) -0.013(7) -0.008(4)
O1 0.054(2) 0.0346(18) 0.0215(15) 0.0066(13) 0.0180(14) -0.0063(15)
O2 0.049(2) 0.0279(17) 0.0257(15) 0.0067(13) 0.0139(14) -0.0011(14)
O3 0.0298(17) 0.0444(19) 0.0227(14) 0.0142(14) 0.0021(13) -0.0073(14)
O4 0.0347(18) 0.0421(19) 0.0209(14) 0.0131(13) 0.0060(13) -0.0087(14)
O5 0.047(2) 0.0331(18) 0.0217(15) -0.0016(13) 0.0117(14) 0.0059(15)
O6 0.0424(19) 0.0329(18) 0.0191(14) -0.0019(13) 0.0144(13) 0.0064(14)
O7 0.0262(17) 0.0421(19) 0.0249(15) 0.0084(13) -0.0084(13) 0.0055(14)
O8 0.0297(17) 0.0407(19) 0.0230(14) 0.0149(13) -0.0045(12) 0.0023(14)
O9 0.053(2) 0.0202(16) 0.0275(15) 0.0001(12) 0.0082(14) 0.0014(14)
O10 0.055(2) 0.0128(15) 0.0291(15) 0.0024(12) 0.0100(14) 0.0020(13)
O11 0.047(2) 0.0203(16) 0.0328(16) 0.0069(13) 0.0084(14) 0.0032(14)
O12 0.052(2) 0.0203(16) 0.0323(16) 0.0027(13) 0.0097(15) 0.0014(14)
C12 0.33(3) 0.125(13) 0.39(3) 0.131(17) 0.11(2) 0.046(16)

loop_
_atom_type_symbol
_atom_type_description
_atom_type_scat_dispersion_real
_atom_type_scat_dispersion_imag
_atom_type_scat_source
C C 0.0033 0.0016 'International Tables Vol C Tables 4.2.6.8 and 6.1.1.4'
H H 0.0000 0.0000 'International Tables Vol C Tables 4.2.6.8 and 6.1.1.4'
N N 0.0061 0.0033 'International Tables Vol C Tables 4.2.6.8 and 6.1.1.4'
O O 0.0106 0.0060 'International Tables Vol C Tables 4.2.6.8 and 6.1.1.4'
Mo Mo -1.6832 0.6857 'International Tables Vol C Tables 4.2.6.8 and 6.1.1.4'

loop_
_geom_angle_atom_site_label_1
_geom_angle_atom_site_label_2
_geom_angle_atom_site_label_3
_geom_angle
_geom_angle_site_symmetry_1
_geom_angle_site_symmetry_3
O10 Mo1 O10 91.44(18) 10 .
O10 Mo1 O11 176.79(11) 10 10
O10 Mo1 O11 89.04(13) . 10
O10 Mo1 O11 89.04(13) 10 .
O10 Mo1 O11 176.79(11) . .
O11 Mo1 O11 90.30(18) 10 .
O10 Mo1 Mo3 91.37(8) 10 .
O10 Mo1 Mo3 91.37(8) . .
O11 Mo1 Mo3 91.79(8) 10 .
O11 Mo1 Mo3 91.79(8) . .
O5 Mo2 O3 176.69(12) 11_565 .
O5 Mo2 O1 89.93(13) 11_565 .
O3 Mo2 O1 88.77(13) . .
O5 Mo2 Mo4 92.60(8) 11_565 .
O3 Mo2 Mo4 90.47(8) . .
O1 Mo2 Mo4 90.89(8) . .
O5 Mo2 O7 90.34(12) 11_565 4_565
O3 Mo2 O7 90.82(13) . 4_565
O1 Mo2 O7 177.34(11) . 4_565
Mo4 Mo2 O7 91.75(7) . 4_565
O12 Mo3 O12 88.68(18) . 10
O12 Mo3 Mo1 91.27(8) . .
O12 Mo3 Mo1 91.27(8) 10 .
O12 Mo3 O9 90.80(13) . 10
O12 Mo3 O9 176.66(12) 10 10
Mo1 Mo3 O9 92.04(8) . 10
O12 Mo3 O9 176.66(12) . .
O12 Mo3 O9 90.80(13) 10 .
Mo1 Mo3 O9 92.04(8) . .
O9 Mo3 O9 89.54(18) 10 .
O12 Mo3 N2 84.0(2) . 10
O12 Mo3 N2 88.7(2) 10 10
Mo1 Mo3 N2 175.2(2) . 10
O9 Mo3 N2 88.0(2) 10 10
O9 Mo3 N2 92.7(2) . 10
O12 Mo3 N2 88.7(2) . .
O12 Mo3 N2 84.0(2) 10 .
Mo1 Mo3 N2 175.2(2) . .
O9 Mo3 N2 92.7(2) 10 .
O9 Mo3 N2 88.0(2) . .
N2 Mo3 N2 6.7(5) 10 .
O8 Mo4 O4 90.65(13) 4_565 .
O8 Mo4 O2 176.21(11) 4_565 .
O4 Mo4 O2 87.81(13) . .
O8 Mo4 O6 90.38(13) 4_565 11_565
O4 Mo4 O6 176.77(11) . 11_565
O2 Mo4 O6 90.98(13) . 11_565
O8 Mo4 Mo2 91.21(8) 4_565 .
O4 Mo4 Mo2 92.64(8) . .
O2 Mo4 Mo2 92.32(8) . .
O6 Mo4 Mo2 90.41(8) 11_565 .
O10 C1 O9 122.2(4) . .
O10 C1 C2 120.4(4) . .
O9 C1 C2 117.4(4) . .
C3 C2 C7 118.6(5) . .
C3 C2 C1 120.8(5) . .
C7 C2 C1 120.6(4) . .
C4 C3 C2 121.6(5) . .
C4 C3 H3 119.2 . .
C2 C3 H3 119.2 . .
C3 C4 C5 119.0(5) . .
C3 C4 C9 120.6(6) . .
C5 C4 C9 120.4(5) . .
C6 C5 C4 120.5(5) . .
C6 C5 H5 119.7 . .
C4 C5 H5 119.7 . .
C5 C6 C7 119.6(5) . .
C5 C6 C8 120.3(4) . .
C7 C6 C8 120.1(4) . .
C6 C7 C2 120.6(5) . .
C6 C7 H7 119.7 . .
C2 C7 H7 119.7 . .
O2 C8 O1 121.4(4) . .
O2 C8 C6 119.8(4) . .
O1 C8 C6 118.8(4) . .
C10 C9 C11 108.9(13) . .
C10 C9 C12 116.9(14) . .
C11 C9 C12 91.8(11) . .
C10 C9 C4 115.2(7) . .
C11 C9 C4 114.2(10) . .
C12 C9 C4 107.8(11) . .
C9 C10 H10A 109.5 . .
C9 C10 H10B 109.5 . .
H10A C10 H10B 109.5 . .
C9 C10 H10C 109.5 . .
H10A C10 H10C 109.5 . .
H10B C10 H10C 109.5 . .
C9 C11 H11A 109.5 . .
C9 C11 H11B 109.5 . .
H11A C11 H11B 109.5 . .
C9 C11 H11C 109.5 . .
H11A C11 H11C 109.5 . .
H11B C11 H11C 109.5 . .
O12 C13 O11 120.5(4) . .
O12 C13 C14 120.3(4) . .
O11 C13 C14 119.1(4) . .
C19 C14 C15 118.3(4) . .
C19 C14 C13 120.8(4) . .
C15 C14 C13 120.8(4) . .
C16 C15 C14 120.0(5) . .
C16 C15 H15 120.0 . .
C14 C15 H15 120.0 . .
C15 C16 C17 118.9(5) . .
C15 C16 C20 118.8(4) . .
C17 C16 C20 122.3(4) . .
C18 C17 C16 122.5(5) . .
C18 C17 H17 118.7 . .
C16 C17 H17 118.7 . .
C17 C18 C19 117.8(5) . .
C17 C18 C21 121.7(5) . .
C19 C18 C21 120.5(5) . .
C18 C19 C14 122.4(5) . .
C18 C19 H19 118.8 . .
C14 C19 H19 118.8 . .
O5 C20 O6 122.3(4) . .
O5 C20 C16 120.0(4) . .
O6 C20 C16 117.6(4) . .
C23 C21 C24 119.8(10) . .
C23 C21 C18 109.3(6) . .
C24 C21 C18 110.3(6) . .
C23 C21 C22 103.0(8) . .
C24 C21 C22 105.1(10) . .
C18 C21 C22 108.5(6) . .
C21 C22 H22A 109.5 . .
C21 C22 H22B 109.5 . .
H22A C22 H22B 109.5 . .
C21 C22 H22C 109.5 . .
H22A C22 H22C 109.5 . .
H22B C22 H22C 109.5 . .
C21 C23 H23A 109.5 . .
C21 C23 H23B 109.5 . .
H23A C23 H23B 109.5 . .
C21 C23 H23C 109.5 . .
H23A C23 H23C 109.5 . .
H23B C23 H23C 109.5 . .
C21 C24 H24A 109.5 . .
C21 C24 H24B 109.5 . .
H24A C24 H24B 109.5 . .
C21 C24 H24C 109.5 . .
H24A C24 H24C 109.5 . .
H24B C24 H24C 109.5 . .
O3 C25 O4 120.4(4) . .
O3 C25 C26 120.4(4) . .
O4 C25 C26 119.2(4) . .
C27 C26 C30 118.1(5) . .
C27 C26 C25 121.4(4) . .
C30 C26 C25 120.5(4) . .
C26 C27 C33 119.7(4) . .
C26 C27 H27 120.2 . .
C33 C27 H27 120.2 . .
C33 C28 C29 121.2(5) . .
C33 C28 H28 119.4 . .
C29 C28 H28 119.4 . .
C30 C29 C28 117.7(5) . .
C30 C29 C31 121.5(5) . .
C28 C29 C31 120.8(5) . .
C29 C30 C26 123.4(5) . .
C29 C30 H30 118.3 . .
C26 C30 H30 118.3 . .
C36 C31 C32 115.4(14) . .
C36 C31 C29 112.1(9) . .
C32 C31 C29 113.7(6) . .
C36 C31 C35 108.8(18) . .
C32 C31 C35 98.7(13) . .
C29 C31 C35 106.9(7) . .
C31 C32 H32A 109.5 . .
C31 C32 H32B 109.5 . .
H32A C32 H32B 109.5 . .
C31 C32 H32C 109.5 . .
H32A C32 H32C 109.5 . .
H32B C32 H32C 109.5 . .
C28 C33 C27 120.0(4) . .
C28 C33 C34 120.9(4) . .
C27 C33 C34 118.9(4) . .
O7 C34 O8 121.8(4) . .
O7 C34 C33 120.3(4) . .
O8 C34 C33 117.8(4) . .
C31 C35 H35A 109.5 . .
C31 C35 H35B 109.5 . .
H35A C35 H35B 109.5 . .
C31 C35 H35C 109.5 . .
H35A C35 H35C 109.5 . .
H35B C35 H35C 109.5 . .
C31 C36 H36A 109.5 . .
C31 C36 H36B 109.5 . .
H36A C36 H36B 109.5 . .
C31 C36 H36C 109.5 . .
H36A C36 H36C 109.5 . .
H36B C36 H36C 109.5 . .
N2 C46 C47 125.5(4) 10 .
N2 C46 N2 10.5(9) 10 .
C47 C46 N2 120.0 . .
N2 C46 C46 59.4(8) 10 10
C47 C46 C46 87.8(4) . 10
N2 C46 C46 48.9(4) . 10
N2 C46 C50 59.0(3) 10 10
C47 C46 C50 93.2 . 10
N2 C46 C50 66.3(6) . 10
C46 C46 C50 103.0(7) 10 10
N2 C46 C47 92.3(10) 10 10
C47 C46 C47 44.6(5) . 10
N2 C46 C47 83.2(4) . 10
C46 C46 C47 43.2(4) 10 10
C50 C46 C47 101.3(5) 10 10
N2 C46 C49 91.9(3) 10 10
C47 C46 C49 50.35(13) . 10
N2 C46 C49 94.0(4) . 10
C46 C46 C49 101.4(5) 10 10
C50 C46 C49 42.98(10) 10 10
C47 C46 C49 72.6(4) 10 10
C48 C47 C46 127.9(4) 10 .
C48 C47 C48 19.4(13) 10 .
C46 C47 C48 120.0 . .
C48 C47 C47 65.4(13) 10 10
C46 C47 C47 92.2 . 10
C48 C47 C47 45.9 . 10
C48 C47 C49 59.7(5) 10 10
C46 C47 C49 86.7 . 10
C48 C47 C49 72.9(6) . 10
C47 C47 C49 106.8(7) 10 10
C48 C47 C46 96.1(12) 10 10
C46 C47 C46 49.0(5) . 10
C48 C47 C46 79.5(5) . 10
C47 C47 C46 43.2(5) 10 10
C49 C47 C46 100.3(5) 10 10
C48 C48 C47 114.6(12) 10 10
C48 C48 C49 131.1 10 .
C47 C48 C49 77.3(7) 10 .
C48 C48 C47 45.9 10 .
C47 C48 C47 68.7(12) 10 .
C49 C48 C47 120.0 . .
C48 C48 C49 36.4(4) 10 10
C47 C48 C49 112.2(9) 10 10
C49 C48 C49 94.7(4) . 10
C47 C48 C49 58.3(2) . 10
C48 C49 C50 120.0 . .
C48 C49 C47 43.0(6) . 10
C50 C49 C47 92.0 . 10
C48 C49 C48 12.5(5) . 10
C50 C49 C48 112.5(3) . 10
C47 C49 C48 48.8(5) 10 10
C48 C49 C46 79.1(5) . 10
C50 C49 C46 49.2(3) . 10
C47 C49 C46 42.9(3) 10 10
C48 C49 C46 78.2(5) 10 10
C49 C50 N2 120.0 . .
C49 C50 C46 87.8(4) . 10
N2 C50 C46 48.7(7) . 10
C49 C50 N2 116.0(3) . 10
N2 C50 N2 7.6(5) . 10
C46 C50 N2 52.3(5) 10 10
N2 N2 C46 120.6(9) 10 10
N2 N2 C50 134.1 10 .
C46 N2 C50 72.3(8) 10 .
N2 N2 C46 48.9 10 .
C46 N2 C46 71.6(9) 10 .
C50 N2 C46 120.0 . .
N2 N2 C50 38.4(4) 10 10
C46 N2 C50 116.2(6) 10 10
C50 N2 C50 95.7(4) . 10
C46 N2 C50 61.5(2) . 10
N2 N2 Mo3 86.6(6) 10 .
C46 N2 Mo3 134.6(6) 10 .
C50 N2 Mo3 116.2(5) . .
C46 N2 Mo3 123.4(5) . .
C50 N2 Mo3 107.5(7) 10 .
C8 O1 Mo2 117.7(3) . .
C8 O2 Mo4 117.6(3) . .
C25 O3 Mo2 119.4(3) . .
C25 O4 Mo4 117.0(3) . .
C20 O5 Mo2 116.5(3) . 12_655
C20 O6 Mo4 118.2(3) . 12_655
C34 O7 Mo2 116.5(3) . 3_655
C34 O8 Mo4 118.7(3) . 3_655
C1 O9 Mo3 116.1(3) . .
C1 O10 Mo1 118.2(3) . .
C13 O11 Mo1 117.8(3) . .
C13 O12 Mo3 118.6(3) . .
C9 C12 H12A 109.5 . .
C9 C12 H12B 109.5 . .
H12A C12 H12B 109.5 . .
C9 C12 H12C 109.5 . .
H12A C12 H12C 109.5 . .
H12B C12 H12C 109.5 . .
C05 N1 C01 114.9(6) . .
N1 C01 C02 120.2(7) . .
N1 C01 H01 119.9 . .
C02 C01 H01 119.9 . .
C03 C04 C05 116.3(8) . .
C03 C04 H04 121.8 . .
C05 C04 H04 121.8 . .
N1 C05 C04 126.0(7) . .
N1 C05 H05 117.0 . .
C04 C05 H05 117.0 . .
C02 C03 C04 121.2(9) . .
C02 C03 H03 119.4 . .
C04 C03 H03 119.4 . .
C03 C02 C01 121.2(9) . .
C03 C02 H02 119.4 . .
C01 C02 H02 119.4 . .

loop_
_geom_bond_atom_site_label_1
_geom_bond_atom_site_label_2
_geom_bond_distance
_geom_bond_site_symmetry_2
Mo1 O10 2.099(3) 10
Mo1 O10 2.099(3) .
Mo1 O11 2.099(3) 10
Mo1 O11 2.099(3) .
Mo1 Mo3 2.1103(8) .
Mo2 O5 2.097(3) 11_565
Mo2 O3 2.110(3) .
Mo2 O1 2.110(3) .
Mo2 Mo4 2.1109(5) .
Mo2 O7 2.130(3) 4_565
Mo3 O12 2.103(3) .
Mo3 O12 2.103(3) 10
Mo3 O9 2.111(3) 10
Mo3 O9 2.111(3) .
Mo3 N2 2.514(6) 10
Mo3 N2 2.514(6) .
Mo4 O8 2.094(3) 4_565
Mo4 O4 2.095(3) .
Mo4 O2 2.095(3) .
Mo4 O6 2.103(3) 11_565
C1 O10 1.260(6) .
C1 O9 1.294(5) .
C1 C2 1.466(7) .
C2 C3 1.395(7) .
C2 C7 1.402(7) .
C3 C4 1.370(8) .
C3 H3 0.9300 .
C4 C5 1.408(9) .
C4 C9 1.549(10) .
C5 C6 1.382(8) .
C5 H5 0.9300 .
C6 C7 1.389(7) .
C6 C8 1.465(7) .
C7 H7 0.9300 .
C8 O2 1.270(5) .
C8 O1 1.285(5) .
C9 C10 1.383(12) .
C9 C11 1.385(15) .
C9 C12 1.52(2) .
C10 H10A 0.9600 .
C10 H10B 0.9600 .
C10 H10C 0.9600 .
C11 H11A 0.9600 .
C11 H11B 0.9600 .
C11 H11C 0.9600 .
C13 O12 1.271(5) .
C13 O11 1.289(6) .
C13 C14 1.441(7) .
C14 C19 1.401(7) .
C14 C15 1.405(6) .
C15 C16 1.396(6) .
C15 H15 0.9300 .
C16 C17 1.415(7) .
C16 C20 1.476(7) .
C17 C18 1.355(8) .
C17 H17 0.9300 .
C18 C19 1.401(7) .
C18 C21 1.536(8) .
C19 H19 0.9300 .
C20 O5 1.267(5) .
C20 O6 1.269(5) .
C21 C23 1.467(12) .
C21 C24 1.489(12) .
C21 C22 1.553(10) .
C22 H22A 0.9600 .
C22 H22B 0.9600 .
C22 H22C 0.9600 .
C23 H23A 0.9600 .
C23 H23B 0.9600 .
C23 H23C 0.9600 .
C24 H24A 0.9600 .
C24 H24B 0.9600 .
C24 H24C 0.9600 .
C25 O3 1.260(5) .
C25 O4 1.304(5) .
C25 C26 1.442(7) .
C26 C27 1.381(7) .
C26 C30 1.414(6) .
C27 C33 1.407(6) .
C27 H27 0.9300 .
C28 C33 1.383(7) .
C28 C29 1.399(8) .
C28 H28 0.9300 .
C29 C30 1.355(7) .
C29 C31 1.526(7) .
C30 H30 0.9300 .
C31 C36 1.343(17) .
C31 C32 1.464(11) .
C31 C35 1.549(19) .
C32 H32A 0.9600 .
C32 H32B 0.9600 .
C32 H32C 0.9600 .
C33 C34 1.479(6) .
C34 O7 1.266(5) .
C34 O8 1.275(5) .
C35 H35A 0.9600 .
C35 H35B 0.9600 .
C35 H35C 0.9600 .
C36 H36A 0.9600 .
C36 H36B 0.9600 .
C36 H36C 0.9600 .
C46 N2 1.217(12) 10
C46 C47 1.3900 .
C46 N2 1.3900 .
C46 C46 1.53(2) 10
C46 C50 1.544(4) 10
C46 C47 2.029(18) 10
C46 C49 2.038(4) 10
C47 C48 1.099(12) 10
C47 C48 1.3900 .
C47 C47 1.42(2) 10
C47 C49 1.572(6) 10
C47 C46 2.029(15) 10
C48 C48 0.51(3) 10
C48 C47 1.099(10) 10
C48 C49 1.3900 .
C48 C49 1.766(17) 10
C49 C50 1.3900 .
C49 C47 1.572(7) 10
C49 C48 1.77(2) 10
C49 C46 2.038(12) 10
C50 N2 1.3900 .
C50 C46 1.544(13) 10
C50 N2 1.609(18) 10
N2 N2 0.29(2) 10
N2 C46 1.217(12) 10
N2 C50 1.609(15) 10
O5 Mo2 2.097(3) 12_655
O6 Mo4 2.103(3) 12_655
O7 Mo2 2.130(3) 3_655
O8 Mo4 2.094(3) 3_655
C12 H12A 0.9600 .
C12 H12B 0.9600 .
C12 H12C 0.9600 .
N1 C05 1.313(8) .
N1 C01 1.321(8) .
C01 C02 1.398(10) .
C01 H01 0.9300 .
C04 C03 1.295(10) .
C04 C05 1.380(9) .
C04 H04 0.9300 .
C05 H05 0.9300 .
C03 C02 1.286(10) .
C03 H03 0.9300 .
C02 H02 0.9300 .
